data_2234433
loop_
_publ_author_name
'Bikas, Rahman'
'Nikbakht Sardari, Samra'
'Hosseini, Seyed Sajjad'
'Shahverdizadeh, Gholam Hossein'
'Notash, Behrouz'

_publ_section_title
;
 (<i>E</i>)-2-(2-Hydroxy-5-iodobenzylidene)hydrazinecarboxamide
;
_journal_coeditor_code VM2154
_journal_issue 4
_journal_name_full 'Acta Crystallographica Section E'
_journal_page_first o1090
_journal_paper_doi 10.1107/S1600536812010197
_journal_volume 68
_journal_year 2012
_chemical_formula_iupac 'C8 H8 I N3 O2'
_chemical_formula_moiety 'C8 H8 I N3 O2'
_chemical_formula_sum 'C8 H8 I N3 O2'
_chemical_formula_weight 305.07
_chemical_name_systematic
;
(<i>E</i>)-2-(2-Hydroxy-5-iodobenzylidene)hydrazinecarboxamide
;
_space_group_IT_number 13
_symmetry_cell_setting monoclinic
_symmetry_space_group_name_Hall '-P 2yc'
_symmetry_space_group_name_H-M 'P 1 2/c 1'
_atom_sites_solution_hydrogens geom
_atom_sites_solution_primary direct
_atom_sites_solution_secondary difmap
_audit_creation_method SHELXL-97
_cell_angle_alpha 90.00
_cell_angle_beta 95.31(3)
_cell_angle_gamma 90.00
_cell_formula_units_Z 4
_cell_length_a 9.1066(18)
_cell_length_b 7.6277(15)
_cell_length_c 14.375(3)
_cell_measurement_reflns_used 2686
_cell_measurement_temperature 120(2)
_cell_measurement_theta_max 29.15
_cell_measurement_theta_min 2.67
_cell_volume 994.2(3)
_computing_cell_refinement 'X-AREA (Stoe & Cie, 2005)'
_computing_data_collection 'X-AREA (Stoe & Cie, 2005)'
_computing_data_reduction 'X-AREA (Stoe & Cie, 2005)'
_computing_molecular_graphics 'ORTEP-3 for Windows (Farrugia, 1997)'
_computing_publication_material 'WinGX (Farrugia, 1999)'
_computing_structure_refinement 'SHELXL97 (Sheldrick, 2008)'
_computing_structure_solution 'SHELXS97 (Sheldrick, 2008)'
_diffrn_ambient_temperature 120(2)
_diffrn_detector_area_resol_mean '0.15 mm'
_diffrn_measured_fraction_theta_full 0.997
_diffrn_measured_fraction_theta_max 0.997
_diffrn_measurement_device_type 'Stoe IPDS 2T'
_diffrn_measurement_method 'rotation method'
_diffrn_radiation_monochromator graphite
_diffrn_radiation_source 'fine-focus sealed tube'
_diffrn_radiation_type MoK\a
_diffrn_radiation_wavelength 0.71073
_diffrn_reflns_av_R_equivalents 0.0407
_diffrn_reflns_av_sigmaI/netI 0.0264
_diffrn_reflns_limit_h_max 12
_diffrn_reflns_limit_h_min -12
_diffrn_reflns_limit_k_max 10
_diffrn_reflns_limit_k_min -10
_diffrn_reflns_limit_l_max 19
_diffrn_reflns_limit_l_min -18
_diffrn_reflns_number 10438
_diffrn_reflns_theta_full 29.15
_diffrn_reflns_theta_max 29.15
_diffrn_reflns_theta_min 2.67
_diffrn_standards_number 0
_exptl_absorpt_coefficient_mu 3.199
_exptl_absorpt_correction_T_max 0.7001
_exptl_absorpt_correction_T_min 0.5019
_exptl_absorpt_correction_type numerical
_exptl_absorpt_process_details
;
(shape of crystal determined optically;
X-RED32 and X-SHAPE, Stoe & Cie, 2005)
;
_exptl_crystal_colour colorless
_exptl_crystal_density_diffrn 2.038
_exptl_crystal_density_method 'not measured'
_exptl_crystal_description block
_exptl_crystal_F_000 584
_exptl_crystal_size_max 0.25
_exptl_crystal_size_mid 0.13
_exptl_crystal_size_min 0.12
_refine_diff_density_max 0.750
_refine_diff_density_min -0.710
_refine_ls_extinction_method none
_refine_ls_goodness_of_fit_ref 1.125
_refine_ls_hydrogen_treatment mixed
_refine_ls_matrix_type full
_refine_ls_number_parameters 143
_refine_ls_number_reflns 2686
_refine_ls_number_restraints 1
_refine_ls_restrained_S_all 1.126
_refine_ls_R_factor_all 0.0367
_refine_ls_R_factor_gt 0.0285
_refine_ls_shift/su_max 0.001
_refine_ls_shift/su_mean 0.000
_refine_ls_structure_factor_coef Fsqd
_refine_ls_weighting_details 'calc w=1/[\s^2^(Fo^2^)+(0.0208P)^2^+1.0932P] where P=(Fo^2^+2Fc^2^)/3'
_refine_ls_weighting_scheme calc
_refine_ls_wR_factor_gt 0.0543
_refine_ls_wR_factor_ref 0.0563
_reflns_number_gt 2362
_reflns_number_total 2686
_reflns_threshold_expression I>2sigma(I)
_cod_data_source_file vm2154.cif
_cod_data_source_block I
_cod_original_cell_volume 994.3(3)
_cod_original_sg_symbol_H-M 'P 2/c'
_cod_database_code 2234433
_cod_database_fobs_code 2234433

loop_
_symmetry_equiv_pos_as_xyz
'x, y, z'
'-x, y, -z+1/2'
'-x, -y, -z'
'x, -y, z-1/2'

loop_
_atom_site_type_symbol
_atom_site_label
_atom_site_fract_x
_atom_site_fract_y
_atom_site_fract_z
_atom_site_U_iso_or_equiv
_atom_site_adp_type
_atom_site_calc_flag
_atom_site_refinement_flags
_atom_site_occupancy
_atom_site_symmetry_multiplicity
I I1 0.71642(2) 0.52615(2) 1.210107(13) 0.02620(6) Uani d . 1 1
O O2 1.52011(18) 1.0591(2) 0.88088(11) 0.0160(3) Uani d . 1 1
N N2 1.3349(2) 0.9116(3) 0.93933(14) 0.0149(4) Uani d . 1 1
C C8 1.3955(2) 0.9896(3) 0.86612(16) 0.0137(4) Uani d . 1 1
N N3 1.3205(2) 0.9864(3) 0.78198(15) 0.0166(4) Uani d . 1 1
N N1 1.1902(2) 0.8602(3) 0.93061(14) 0.0134(4) Uani d . 1 1
O O1 0.9242(2) 0.8354(3) 0.84348(13) 0.0217(4) Uani d D 1 1
C C1 0.9856(3) 0.7452(3) 1.00333(17) 0.0139(4) Uani d . 1 1
C C2 0.8840(3) 0.7661(3) 0.92413(17) 0.0150(4) Uani d . 1 1
C C7 1.1398(3) 0.7979(3) 1.00415(16) 0.0137(4) Uani d . 1 1
H H7 1.2036 0.7860 1.0599 0.016 Uiso calc R 1 1
C C6 0.9357(3) 0.6755(3) 1.08517(17) 0.0165(5) Uani d . 1 1
H H6 1.0028 0.6609 1.1393 0.020 Uiso calc R 1 1
C C4 0.6899(3) 0.6494(3) 1.00927(19) 0.0191(5) Uani d . 1 1
H H4 0.5895 0.6172 1.0115 0.023 Uiso calc R 1 1
C C3 0.7373(3) 0.7178(3) 0.92780(18) 0.0187(5) Uani d . 1 1
H H3 0.6691 0.7319 0.8742 0.022 Uiso calc R 1 1
C C5 0.7893(3) 0.6278(3) 1.08752(18) 0.0173(5) Uani d . 1 1
H H2 1.380(4) 0.917(4) 0.990(3) 0.022(8) Uiso d . 1 1
H H3A 1.244(4) 0.929(5) 0.773(3) 0.029(9) Uiso d . 1 1
H H3B 1.359(4) 1.028(5) 0.738(3) 0.028(9) Uiso d . 1 1
H H1 1.016(2) 0.849(5) 0.849(3) 0.037(10) Uiso d D 1 1

loop_
_atom_site_aniso_label
_atom_site_aniso_U_11
_atom_site_aniso_U_22
_atom_site_aniso_U_33
_atom_site_aniso_U_12
_atom_site_aniso_U_13
_atom_site_aniso_U_23
I1 0.03341(10) 0.02256(9) 0.02507(9) -0.00405(7) 0.01569(7) 0.00293(7)
O2 0.0139(7) 0.0241(10) 0.0102(8) -0.0040(6) 0.0015(6) -0.0006(6)
N2 0.0121(9) 0.0243(10) 0.0081(9) -0.0052(8) 0.0003(7) 0.0002(8)
C8 0.0143(9) 0.0174(12) 0.0095(9) 0.0005(8) 0.0019(8) -0.0004(8)
N3 0.0153(9) 0.0243(11) 0.0101(9) -0.0040(8) 0.0007(7) 0.0005(8)
N1 0.0112(9) 0.0159(9) 0.0132(9) -0.0012(7) 0.0011(7) -0.0023(7)
O1 0.0150(9) 0.0375(11) 0.0121(8) -0.0015(7) -0.0009(7) 0.0058(7)
C1 0.0149(11) 0.0130(12) 0.0141(10) -0.0002(8) 0.0032(8) -0.0014(8)
C2 0.0147(11) 0.0174(11) 0.0131(11) -0.0005(8) 0.0020(8) -0.0005(9)
C7 0.0130(10) 0.0171(11) 0.0109(10) -0.0006(8) 0.0010(8) -0.0011(8)
C6 0.0176(11) 0.0180(12) 0.0140(11) 0.0003(9) 0.0030(9) 0.0010(9)
C4 0.0147(11) 0.0188(12) 0.0249(13) -0.0037(9) 0.0070(9) -0.0054(10)
C3 0.0149(11) 0.0231(13) 0.0181(12) 0.0001(9) 0.0017(9) -0.0031(9)
C5 0.0204(11) 0.0137(11) 0.0194(12) -0.0014(8) 0.0106(9) 0.0005(9)

loop_
_atom_type_symbol
_atom_type_description
_atom_type_scat_dispersion_real
_atom_type_scat_dispersion_imag
_atom_type_scat_source
C C 0.0033 0.0016 'International Tables Vol C Tables 4.2.6.8 and 6.1.1.4'
H H 0.0000 0.0000 'International Tables Vol C Tables 4.2.6.8 and 6.1.1.4'
N N 0.0061 0.0033 'International Tables Vol C Tables 4.2.6.8 and 6.1.1.4'
O O 0.0106 0.0060 'International Tables Vol C Tables 4.2.6.8 and 6.1.1.4'
I I -0.4742 1.8119 'International Tables Vol C Tables 4.2.6.8 and 6.1.1.4'

loop_
_geom_angle_atom_site_label_1
_geom_angle_atom_site_label_2
_geom_angle_atom_site_label_3
_geom_angle
C8 N2 N1 120.5(2)
C8 N2 H2 118(2)
N1 N2 H2 120(2)
O2 C8 N3 122.8(2)
O2 C8 N2 118.5(2)
N3 C8 N2 118.7(2)
C8 N3 H3A 121(3)
C8 N3 H3B 118(3)
H3A N3 H3B 120(4)
C7 N1 N2 116.5(2)
C2 O1 H1 108(3)
C6 C1 C2 118.8(2)
C6 C1 C7 118.9(2)
C2 C1 C7 122.3(2)
O1 C2 C3 118.2(2)
O1 C2 C1 121.8(2)
C3 C2 C1 120.0(2)
N1 C7 C1 120.9(2)
N1 C7 H7 119.6
C1 C7 H7 119.6
C5 C6 C1 120.4(2)
C5 C6 H6 119.8
C1 C6 H6 119.8
C5 C4 C3 119.9(2)
C5 C4 H4 120.0
C3 C4 H4 120.0
C4 C3 C2 120.4(2)
C4 C3 H3 119.8
C2 C3 H3 119.8
C6 C5 C4 120.4(2)
C6 C5 I1 120.0(2)
C4 C5 I1 119.59(17)

loop_
_geom_bond_atom_site_label_1
_geom_bond_atom_site_label_2
_geom_bond_distance
I1 C5 2.089(2)
O2 C8 1.253(3)
N2 C8 1.369(3)
N2 N1 1.369(3)
N2 H2 0.80(4)
C8 N3 1.333(3)
N3 H3A 0.82(4)
N3 H3B 0.81(4)
N1 C7 1.282(3)
O1 C2 1.355(3)
O1 H1 0.841(18)
C1 C6 1.404(3)
C1 C2 1.408(3)
C1 C7 1.460(3)
C2 C3 1.391(3)
C7 H7 0.9500
C6 C5 1.385(3)
C6 H6 0.9500
C4 C5 1.387(4)
C4 C3 1.387(4)
C4 H4 0.9500
C3 H3 0.9500

loop_
_geom_hbond_atom_site_label_D
_geom_hbond_atom_site_label_H
_geom_hbond_atom_site_label_A
_geom_hbond_site_symmetry_A
_geom_hbond_distance_DH
_geom_hbond_distance_HA
_geom_hbond_distance_DA
_geom_hbond_angle_DHA
_geom_hbond_publ_flag
N3 H3B O2 2_856 0.81(4) 2.13(4) 2.920(3) 163(3) y
N2 H2 O2 3_877 0.80(4) 2.00(4) 2.800(3) 176(3) y
O1 H1 N1 . 0.841(18) 1.88(3) 2.628(3) 147(4) y

loop_
_geom_torsion_atom_site_label_1
_geom_torsion_atom_site_label_2
_geom_torsion_atom_site_label_3
_geom_torsion_atom_site_label_4
_geom_torsion
N1 N2 C8 O2 169.1(2)
N1 N2 C8 N3 -11.9(3)
C8 N2 N1 C7 -175.9(2)
C6 C1 C2 O1 178.8(2)
C7 C1 C2 O1 0.6(4)
C6 C1 C2 C3 -0.1(4)
C7 C1 C2 C3 -178.3(2)
N2 N1 C7 C1 177.8(2)
C6 C1 C7 N1 179.1(2)
C2 C1 C7 N1 -2.6(4)
C2 C1 C6 C5 0.2(4)
C7 C1 C6 C5 178.5(2)
C5 C4 C3 C2 -0.3(4)
O1 C2 C3 C4 -178.8(2)
C1 C2 C3 C4 0.1(4)
C1 C6 C5 C4 -0.4(4)
C1 C6 C5 I1 -179.51(18)
C3 C4 C5 C6 0.5(4)
C3 C4 C5 I1 179.59(19)

loop_
_cod_related_entry_id
_cod_related_entry_database
_cod_related_entry_code
1 ChemSpider 23719915
